data_7026564
loop_
_publ_author_name
'Shen, Miao'
'Huang, Wei'
'Zhang, Wenjuan'
'Hao, Xiang'
'Sun, Wen-Hua'
'Redshaw, Carl'

_publ_section_title
;
 Synthesis and characterisation of alkylaluminium benzimidazolates and
 their use in the ring-opening polymerisation of \e-caprolactone.
;
_journal_issue 41
_journal_name_full 'Dalton transactions (Cambridge, England : 2003)'
_journal_page_first 9912
_journal_page_last 9922
_journal_paper_doi 10.1039/c0dt00514b
_journal_volume 39
_journal_year 2010
_chemical_formula_sum 'C30 H30 Al2 Cl2 N6'
_chemical_formula_weight 599.46
_chemical_name_systematic
;
?
;
_space_group_IT_number 2
_symmetry_cell_setting triclinic
_symmetry_space_group_name_Hall '-P 1'
_symmetry_space_group_name_H-M 'P -1'
_atom_sites_solution_hydrogens geom
_atom_sites_solution_primary direct
_atom_sites_solution_secondary difmap
_audit_creation_method SHELXL-97
_cell_angle_alpha 110.54(3)
_cell_angle_beta 100.71(3)
_cell_angle_gamma 93.27(3)
_cell_formula_units_Z 2
_cell_length_a 9.949(2)
_cell_length_b 11.954(2)
_cell_length_c 13.354(3)
_cell_measurement_temperature 173(2)
_cell_measurement_theta_max 27.48
_cell_measurement_theta_min 1.67
_cell_volume 1448.4(6)
_computing_cell_refinement 'Siemens SMART & SAINT'
_computing_data_collection 'Siemens SMART'
_computing_data_reduction 'Siemens XPREP'
_computing_molecular_graphics 'Bruker SHELXTL'
_computing_publication_material 'Bruker SHELXTL'
_computing_structure_refinement 'SHELXL-97 (Sheldrick, 1997)'
_computing_structure_solution 'SHELXS-97 (Sheldrick, 1990)'
_diffrn_ambient_temperature 173(2)
_diffrn_measured_fraction_theta_full 0.996
_diffrn_measured_fraction_theta_max 0.996
_diffrn_measurement_device_type 'Bruker P4'
_diffrn_measurement_method '\w scans'
_diffrn_radiation_monochromator graphite
_diffrn_radiation_source 'fine-focus sealed tube'
_diffrn_radiation_type MoK\a
_diffrn_radiation_wavelength 0.71073
_diffrn_reflns_av_R_equivalents 0.0441
_diffrn_reflns_av_sigmaI/netI 0.0506
_diffrn_reflns_limit_h_max 12
_diffrn_reflns_limit_h_min -12
_diffrn_reflns_limit_k_max 15
_diffrn_reflns_limit_k_min -15
_diffrn_reflns_limit_l_max 17
_diffrn_reflns_limit_l_min -17
_diffrn_reflns_number 17932
_diffrn_reflns_theta_full 27.48
_diffrn_reflns_theta_max 27.48
_diffrn_reflns_theta_min 1.67
_diffrn_standards_decay_% none
_diffrn_standards_interval_count none
_diffrn_standards_interval_time none
_diffrn_standards_number none
_exptl_absorpt_coefficient_mu 0.317
_exptl_absorpt_correction_T_max 0.9393
_exptl_absorpt_correction_T_min 0.9393
_exptl_absorpt_correction_type empirical
_exptl_absorpt_process_details 'SADABS (Sheldrick, 1996)'
_exptl_crystal_colour Colorless
_exptl_crystal_density_diffrn 1.375
_exptl_crystal_density_method 'not measured'
_exptl_crystal_description Prism
_exptl_crystal_F_000 624
_exptl_crystal_size_max 0.20
_exptl_crystal_size_mid 0.20
_exptl_crystal_size_min 0.20
_refine_diff_density_max 0.526
_refine_diff_density_min -0.399
_refine_diff_density_rms 0.124
_refine_ls_extinction_method none
_refine_ls_goodness_of_fit_ref 1.172
_refine_ls_hydrogen_treatment constr
_refine_ls_matrix_type full
_refine_ls_number_parameters 361
_refine_ls_number_reflns 6604
_refine_ls_number_restraints 0
_refine_ls_restrained_S_all 1.172
_refine_ls_R_factor_gt 0.0702
_refine_ls_shift/su_max 0.000
_refine_ls_shift/su_mean 0.000
_refine_ls_structure_factor_coef Fsqd
_refine_ls_weighting_details 'calc w=1/[\s^2^(Fo^2^)+(0.0785P)^2^+1.1173P] where P=(Fo^2^+2Fc^2^)/3'
_refine_ls_weighting_scheme calc
_refine_ls_wR_factor_gt 0.1796
_refine_ls_wR_factor_ref 0.1882
_reflns_number_gt 5716
_reflns_number_total 6604
_reflns_threshold_expression >2sigma(I)
_cod_data_source_file c0dt00514b.txt
_cod_data_source_block 7
_cod_depositor_comments
;
The following automatic conversions were performed:

'_symmetry_cell_setting' value 'Triclinic' changed to 'triclinic'
according to /home/saulius/struct/CIF-dictionaries/cif_core.dic
dictionary named 'cif_core.dic' version 2.4.2 from 2011-04-26.

Automatic conversion script
Id: cif_fix_values 1891 2012-01-12 08:04:46Z andrius 
;
_cod_original_cell_volume 1448.3(5)
_cod_original_sg_symbol_H-M P-1
_cod_database_code 7026564
_refine_ls_r_factor_ref 0.0815

loop_
_symmetry_equiv_pos_as_xyz
'x, y, z'
'-x, -y, -z'

loop_
_atom_site_label
_atom_site_type_symbol
_atom_site_fract_x
_atom_site_fract_y
_atom_site_fract_z
_atom_site_U_iso_or_equiv
_atom_site_adp_type
_atom_site_occupancy
_atom_site_symmetry_multiplicity
_atom_site_calc_flag
_atom_site_refinement_flags
Cl1 Cl 0.56746(8) 0.05886(7) 0.25326(7) 0.0408(2) Uani 1 1 d .
Cl2 Cl 0.91348(9) 0.08224(8) 0.21970(7) 0.0439(2) Uani 1 1 d .
Al1 Al 0.78119(9) 0.38541(8) 0.71731(7) 0.0284(2) Uani 1 1 d .
Al2 Al 0.73580(10) 0.17635(8) 0.24728(7) 0.0308(2) Uani 1 1 d .
N2 N 0.8083(2) 0.3912(2) 0.57885(19) 0.0266(5) Uani 1 1 d .
N3 N 0.7901(2) 0.2934(2) 0.39692(19) 0.0267(5) Uani 1 1 d .
N1 N 0.7967(2) 0.2035(2) 0.6327(2) 0.0282(5) Uani 1 1 d .
N1A N 0.7804(3) 0.5719(2) 0.7898(2) 0.0313(5) Uani 1 1 d .
N3A N 1.1151(3) 0.5724(2) 0.9492(2) 0.0323(6) Uani 1 1 d .
N2A N 0.9576(2) 0.4220(2) 0.81486(19) 0.0282(5) Uani 1 1 d .
C6 C 0.7955(3) 0.2849(2) 0.4956(2) 0.0259(6) Uani 1 1 d .
C6A C 0.9911(3) 0.5411(3) 0.8830(2) 0.0283(6) Uani 1 1 d .
C4 C 0.8106(3) 0.0629(3) 0.4565(3) 0.0338(7) Uani 1 1 d .
H4A H 0.8199 0.0479 0.3835 0.041 Uiso 1 1 calc R
C7 C 0.8226(3) 0.4785(3) 0.5327(2) 0.0273(6) Uani 1 1 d .
C11 C 0.8199(3) 0.4823(3) 0.3511(3) 0.0325(6) Uani 1 1 d .
H11A H 0.8096 0.4422 0.2743 0.039 Uiso 1 1 calc R
C8 C 0.8554(3) 0.6038(3) 0.5812(3) 0.0325(7) Uani 1 1 d .
H8A H 0.8698 0.6448 0.6582 0.039 Uiso 1 1 calc R
C11A C 1.3040(3) 0.4453(3) 0.9635(3) 0.0370(7) Uani 1 1 d .
H11B H 1.3680 0.5085 1.0190 0.044 Uiso 1 1 calc R
C5A C 0.8930(3) 0.6233(3) 0.8725(2) 0.0309(6) Uani 1 1 d .
C12 C 0.8089(3) 0.4181(3) 0.4197(2) 0.0270(6) Uani 1 1 d .
C5 C 0.7983(3) 0.1774(3) 0.5250(2) 0.0285(6) Uani 1 1 d .
C9 C 0.8657(3) 0.6649(3) 0.5125(3) 0.0344(7) Uani 1 1 d .
H9A H 0.8867 0.7502 0.5430 0.041 Uiso 1 1 calc R
C7A C 1.0768(3) 0.3719(3) 0.8403(2) 0.0297(6) Uani 1 1 d .
C12A C 1.1727(3) 0.4659(3) 0.9229(3) 0.0312(6) Uani 1 1 d .
C10 C 0.8465(3) 0.6063(3) 0.4000(3) 0.0349(7) Uani 1 1 d .
H10A H 0.8518 0.6526 0.3554 0.042 Uiso 1 1 calc R
C31 C 0.5933(3) 0.3428(3) 0.7388(3) 0.0336(7) Uani 1 1 d .
H31A H 0.6050 0.3067 0.7957 0.040 Uiso 1 1 calc R
H31B H 0.5534 0.4186 0.7681 0.040 Uiso 1 1 calc R
C1 C 0.7937(3) 0.1133(3) 0.6714(3) 0.0334(7) Uani 1 1 d .
C8A C 1.1133(3) 0.2554(3) 0.7980(3) 0.0346(7) Uani 1 1 d .
H8AA H 1.0502 0.1913 0.7427 0.041 Uiso 1 1 calc R
C4A C 0.9126(4) 0.7447(3) 0.9388(3) 0.0386(7) Uani 1 1 d .
H4AA H 0.9932 0.7788 0.9955 0.046 Uiso 1 1 calc R
C35 C 0.6813(4) 0.2418(3) 0.1330(3) 0.0379(7) Uani 1 1 d .
H35A H 0.6131 0.2979 0.1540 0.046 Uiso 1 1 calc R
H35B H 0.7632 0.2885 0.1274 0.046 Uiso 1 1 calc R
C13A C 0.5621(4) 0.5858(4) 0.6751(3) 0.0478(9) Uani 1 1 d .
H13A H 0.5676 0.4998 0.6390 0.072 Uiso 1 1 calc R
H13B H 0.5629 0.6260 0.6227 0.072 Uiso 1 1 calc R
H13C H 0.4764 0.5955 0.7017 0.072 Uiso 1 1 calc R
C2A C 0.6980(4) 0.7623(3) 0.8350(3) 0.0447(8) Uani 1 1 d .
H2AA H 0.6290 0.8100 0.8209 0.054 Uiso 1 1 calc R
C1A C 0.6837(3) 0.6412(3) 0.7704(3) 0.0373(7) Uani 1 1 d .
C2 C 0.7977(4) -0.0043(3) 0.6031(3) 0.0397(8) Uani 1 1 d .
H2A H 0.7926 -0.0678 0.6301 0.048 Uiso 1 1 calc R
C13 C 0.7884(4) 0.1398(3) 0.7885(3) 0.0423(8) Uani 1 1 d .
H13D H 0.7862 0.2263 0.8252 0.063 Uiso 1 1 calc R
H13E H 0.8702 0.1160 0.8252 0.063 Uiso 1 1 calc R
H13F H 0.7052 0.0944 0.7918 0.063 Uiso 1 1 calc R
C9A C 1.2454(4) 0.2377(3) 0.8402(3) 0.0401(8) Uani 1 1 d .
H9AA H 1.2728 0.1598 0.8129 0.048 Uiso 1 1 calc R
C10A C 1.3391(3) 0.3312(3) 0.9216(3) 0.0412(8) Uani 1 1 d .
H10B H 1.4286 0.3156 0.9484 0.049 Uiso 1 1 calc R
C3 C 0.8090(4) -0.0294(3) 0.4961(3) 0.0385(7) Uani 1 1 d .
H3A H 0.8156 -0.1092 0.4503 0.046 Uiso 1 1 calc R
C3A C 0.8125(4) 0.8143(3) 0.9203(3) 0.0461(9) Uani 1 1 d .
H3AB H 0.8218 0.8972 0.9654 0.055 Uiso 1 1 calc R
C36 C 0.6194(5) 0.1448(4) 0.0219(3) 0.0552(10) Uani 1 1 d .
H36A H 0.5931 0.1822 -0.0321 0.083 Uiso 1 1 calc R
H36B H 0.5376 0.0989 0.0266 0.083 Uiso 1 1 calc R
H36C H 0.6876 0.0904 -0.0005 0.083 Uiso 1 1 calc R
C33 C 0.4897(4) 0.2580(4) 0.6400(4) 0.0743(14) Uani 1 1 d .
H33A H 0.4026 0.2448 0.6610 0.111 Uiso 1 1 calc R
H33B H 0.5252 0.1810 0.6114 0.111 Uiso 1 1 calc R
H33C H 0.4738 0.2932 0.5834 0.111 Uiso 1 1 calc R

loop_
_atom_site_aniso_label
_atom_site_aniso_U_11
_atom_site_aniso_U_22
_atom_site_aniso_U_33
_atom_site_aniso_U_23
_atom_site_aniso_U_13
_atom_site_aniso_U_12
Cl1 0.0384(4) 0.0364(4) 0.0431(5) 0.0145(4) 0.0006(3) -0.0017(3)
Cl2 0.0453(5) 0.0412(5) 0.0434(5) 0.0096(4) 0.0148(4) 0.0135(4)
Al1 0.0291(5) 0.0284(5) 0.0259(5) 0.0076(4) 0.0061(3) 0.0045(3)
Al2 0.0350(5) 0.0282(5) 0.0256(5) 0.0068(4) 0.0046(4) 0.0033(4)
N2 0.0271(12) 0.0246(12) 0.0272(12) 0.0090(10) 0.0047(9) 0.0057(9)
N3 0.0286(12) 0.0238(11) 0.0267(12) 0.0089(10) 0.0047(9) 0.0041(9)
N1 0.0297(12) 0.0259(12) 0.0285(13) 0.0096(10) 0.0065(10) 0.0020(9)
N1A 0.0330(13) 0.0328(13) 0.0293(13) 0.0108(11) 0.0096(10) 0.0092(10)
N3A 0.0328(13) 0.0301(13) 0.0333(14) 0.0111(11) 0.0074(11) 0.0011(10)
N2A 0.0314(13) 0.0261(12) 0.0254(12) 0.0080(10) 0.0056(10) 0.0033(10)
C6 0.0245(13) 0.0235(13) 0.0254(14) 0.0063(11) 0.0007(10) 0.0031(10)
C6A 0.0313(15) 0.0282(14) 0.0267(14) 0.0102(12) 0.0086(11) 0.0051(11)
C4 0.0419(17) 0.0296(15) 0.0268(15) 0.0088(12) 0.0023(12) 0.0077(13)
C7 0.0287(14) 0.0258(14) 0.0281(14) 0.0105(12) 0.0061(11) 0.0073(11)
C11 0.0341(16) 0.0353(16) 0.0279(15) 0.0116(13) 0.0065(12) 0.0060(13)
C8 0.0375(16) 0.0265(14) 0.0307(16) 0.0070(12) 0.0073(13) 0.0059(12)
C11A 0.0309(16) 0.0403(18) 0.0380(18) 0.0134(14) 0.0060(13) 0.0027(13)
C5A 0.0321(15) 0.0318(15) 0.0280(15) 0.0094(12) 0.0079(12) 0.0046(12)
C12 0.0251(14) 0.0253(14) 0.0286(15) 0.0081(11) 0.0040(11) 0.0052(11)
C5 0.0267(14) 0.0286(14) 0.0277(15) 0.0097(12) 0.0017(11) 0.0027(11)
C9 0.0383(17) 0.0242(14) 0.0418(18) 0.0123(13) 0.0104(14) 0.0073(12)
C7A 0.0311(15) 0.0327(15) 0.0297(15) 0.0151(13) 0.0092(12) 0.0059(12)
C12A 0.0310(15) 0.0310(15) 0.0345(16) 0.0141(13) 0.0096(12) 0.0058(12)
C10 0.0379(17) 0.0317(16) 0.0407(18) 0.0193(14) 0.0092(13) 0.0089(13)
C31 0.0280(15) 0.0336(16) 0.0364(17) 0.0072(13) 0.0125(12) 0.0031(12)
C1 0.0336(16) 0.0329(16) 0.0333(16) 0.0145(13) 0.0033(12) 0.0008(12)
C8A 0.0373(17) 0.0319(15) 0.0359(17) 0.0136(13) 0.0092(13) 0.0049(13)
C4A 0.0430(18) 0.0322(16) 0.0357(17) 0.0079(14) 0.0066(14) 0.0044(14)
C35 0.0478(19) 0.0332(16) 0.0335(17) 0.0127(14) 0.0094(14) 0.0075(14)
C13A 0.0384(19) 0.055(2) 0.049(2) 0.0171(18) 0.0077(16) 0.0179(16)
C2A 0.044(2) 0.0432(19) 0.048(2) 0.0164(16) 0.0117(16) 0.0183(16)
C1A 0.0338(16) 0.0427(18) 0.0390(18) 0.0166(15) 0.0111(13) 0.0134(14)
C2 0.049(2) 0.0293(16) 0.0427(19) 0.0182(14) 0.0054(15) 0.0041(14)
C13 0.055(2) 0.0377(18) 0.0347(18) 0.0148(15) 0.0105(15) 0.0019(15)
C9A 0.0425(18) 0.0363(17) 0.047(2) 0.0179(15) 0.0150(15) 0.0143(14)
C10A 0.0321(17) 0.0461(19) 0.050(2) 0.0213(16) 0.0099(14) 0.0124(14)
C3 0.050(2) 0.0252(15) 0.0364(17) 0.0091(13) 0.0031(14) 0.0076(13)
C3A 0.055(2) 0.0335(17) 0.049(2) 0.0115(16) 0.0144(17) 0.0147(16)
C36 0.077(3) 0.051(2) 0.0323(19) 0.0127(17) 0.0057(18) 0.011(2)
C33 0.037(2) 0.072(3) 0.085(3) -0.001(3) 0.008(2) -0.004(2)

loop_
_atom_type_symbol
_atom_type_description
_atom_type_scat_dispersion_real
_atom_type_scat_dispersion_imag
_atom_type_scat_source
C C 0.0033 0.0016 'International Tables Vol C Tables 4.2.6.8 and 6.1.1.4'
H H 0.0000 0.0000 'International Tables Vol C Tables 4.2.6.8 and 6.1.1.4'
N N 0.0061 0.0033 'International Tables Vol C Tables 4.2.6.8 and 6.1.1.4'
Al Al 0.0645 0.0514 'International Tables Vol C Tables 4.2.6.8 and 6.1.1.4'
Cl Cl 0.1484 0.1585 'International Tables Vol C Tables 4.2.6.8 and 6.1.1.4'

loop_
_geom_angle_atom_site_label_1
_geom_angle_atom_site_label_2
_geom_angle_atom_site_label_3
_geom_angle
N2A Al1 N2 107.75(11)
N2A Al1 C31 130.52(13)
N2 Al1 C31 121.71(13)
N2A Al1 N1A 82.56(11)
N2 Al1 N1A 94.22(11)
C31 Al1 N1A 94.35(12)
N2A Al1 N1 96.31(11)
N2 Al1 N1 79.56(10)
C31 Al1 N1 91.59(12)
N1A Al1 N1 173.05(11)
N3 Al2 C35 116.11(13)
N3 Al2 Cl1 103.41(9)
C35 Al2 Cl1 111.21(12)
N3 Al2 Cl2 105.26(9)
C35 Al2 Cl2 109.68(12)
Cl1 Al2 Cl2 110.89(5)
C6 N2 C7 105.2(2)
C6 N2 Al1 116.60(19)
C7 N2 Al1 137.6(2)
C6 N3 C12 104.4(2)
C6 N3 Al2 133.0(2)
C12 N3 Al2 121.66(19)
C1 N1 C5 119.4(3)
C1 N1 Al1 127.0(2)
C5 N1 Al1 113.34(19)
C1A N1A C5A 119.0(3)
C1A N1A Al1 130.0(2)
C5A N1A Al1 110.9(2)
C6A N3A C12A 103.4(3)
C6A N2A C7A 103.1(2)
C6A N2A Al1 114.2(2)
C7A N2A Al1 142.6(2)
N2 C6 N3 114.5(2)
N2 C6 C5 116.3(3)
N3 C6 C5 129.1(3)
N3A C6A N2A 116.7(3)
N3A C6A C5A 125.1(3)
N2A C6A C5A 118.1(3)
C3 C4 C5 118.7(3)
C3 C4 H4A 120.7
C5 C4 H4A 120.7
C8 C7 N2 131.1(3)
C8 C7 C12 121.1(3)
N2 C7 C12 107.6(2)
C10 C11 C12 117.1(3)
C10 C11 H11A 121.5
C12 C11 H11A 121.5
C9 C8 C7 117.0(3)
C9 C8 H8A 121.5
C7 C8 H8A 121.5
C10A C11A C12A 118.4(3)
C10A C11A H11B 120.8
C12A C11A H11B 120.8
N1A C5A C4A 122.5(3)
N1A C5A C6A 113.9(3)
C4A C5A C6A 123.6(3)
C11 C12 C7 120.8(3)
C11 C12 N3 131.0(3)
C7 C12 N3 108.1(2)
N1 C5 C4 121.8(3)
N1 C5 C6 112.3(3)
C4 C5 C6 125.8(3)
C8 C9 C10 122.2(3)
C8 C9 H9A 118.9
C10 C9 H9A 118.9
N2A C7A C8A 132.6(3)
N2A C7A C12A 107.1(3)
C8A C7A C12A 120.2(3)
N3A C12A C11A 129.2(3)
N3A C12A C7A 109.8(3)
C11A C12A C7A 121.0(3)
C11 C10 C9 121.6(3)
C11 C10 H10A 119.2
C9 C10 H10A 119.2
C33 C31 Al1 117.4(3)
C33 C31 H31A 108.0
Al1 C31 H31A 108.0
C33 C31 H31B 108.0
Al1 C31 H31B 108.0
H31A C31 H31B 107.2
N1 C1 C2 120.3(3)
N1 C1 C13 120.2(3)
C2 C1 C13 119.6(3)
C9A C8A C7A 117.3(3)
C9A C8A H8AA 121.3
C7A C8A H8AA 121.3
C3A C4A C5A 118.4(3)
C3A C4A H4AA 120.8
C5A C4A H4AA 120.8
C36 C35 Al2 112.7(2)
C36 C35 H35A 109.0
Al2 C35 H35A 109.0
C36 C35 H35B 109.0
Al2 C35 H35B 109.0
H35A C35 H35B 107.8
C1A C13A H13A 109.5
C1A C13A H13B 109.5
H13A C13A H13B 109.5
C1A C13A H13C 109.5
H13A C13A H13C 109.5
H13B C13A H13C 109.5
C1A C2A C3A 120.2(3)
C1A C2A H2AA 119.9
C3A C2A H2AA 119.9
N1A C1A C2A 120.7(3)
N1A C1A C13A 119.1(3)
C2A C1A C13A 120.2(3)
C3 C2 C1 120.3(3)
C3 C2 H2A 119.9
C1 C2 H2A 119.9
C1 C13 H13D 109.5
C1 C13 H13E 109.5
H13D C13 H13E 109.5
C1 C13 H13F 109.5
H13D C13 H13F 109.5
H13E C13 H13F 109.5
C8A C9A C10A 121.9(3)
C8A C9A H9AA 119.0
C10A C9A H9AA 119.0
C11A C10A C9A 121.1(3)
C11A C10A H10B 119.5
C9A C10A H10B 119.5
C2 C3 C4 119.3(3)
C2 C3 H3A 120.3
C4 C3 H3A 120.3
C4A C3A C2A 119.3(3)
C4A C3A H3AB 120.3
C2A C3A H3AB 120.3
C35 C36 H36A 109.5
C35 C36 H36B 109.5
H36A C36 H36B 109.5
C35 C36 H36C 109.5
H36A C36 H36C 109.5
H36B C36 H36C 109.5
C31 C33 H33A 109.5
C31 C33 H33B 109.5
H33A C33 H33B 109.5
C31 C33 H33C 109.5
H33A C33 H33C 109.5
H33B C33 H33C 109.5

loop_
_geom_bond_atom_site_label_1
_geom_bond_atom_site_label_2
_geom_bond_distance
Cl1 Al2 2.1549(14)
Cl2 Al2 2.1689(14)
Al1 N2A 1.906(3)
Al1 N2 1.942(3)
Al1 C31 2.007(3)
Al1 N1A 2.096(3)
Al1 N1 2.099(3)
Al2 N3 1.948(3)
Al2 C35 1.953(3)
N2 C6 1.344(4)
N2 C7 1.399(4)
N3 C6 1.348(4)
N3 C12 1.407(4)
N1 C1 1.350(4)
N1 C5 1.365(4)
N1A C1A 1.352(4)
N1A C5A 1.356(4)
N3A C6A 1.324(4)
N3A C12A 1.385(4)
N2A C6A 1.374(4)
N2A C7A 1.398(4)
C6 C5 1.470(4)
C6A C5A 1.447(4)
C4 C3 1.381(4)
C4 C5 1.381(4)
C4 H4A 0.9500
C7 C8 1.398(4)
C7 C12 1.402(4)
C11 C10 1.380(4)
C11 C12 1.399(4)
C11 H11A 0.9500
C8 C9 1.372(4)
C8 H8A 0.9500
C11A C10A 1.373(5)
C11A C12A 1.389(4)
C11A H11B 0.9500
C5A C4A 1.390(4)
C9 C10 1.387(5)
C9 H9A 0.9500
C7A C8A 1.404(4)
C7A C12A 1.417(4)
C10 H10A 0.9500
C31 C33 1.505(5)
C31 H31A 0.9900
C31 H31B 0.9900
C1 C2 1.390(5)
C1 C13 1.495(5)
C8A C9A 1.389(5)
C8A H8AA 0.9500
C4A C3A 1.376(5)
C4A H4AA 0.9500
C35 C36 1.515(5)
C35 H35A 0.9900
C35 H35B 0.9900
C13A C1A 1.505(5)
C13A H13A 0.9800
C13A H13B 0.9800
C13A H13C 0.9800
C2A C1A 1.385(5)
C2A C3A 1.386(5)
C2A H2AA 0.9500
C2 C3 1.381(5)
C2 H2A 0.9500
C13 H13D 0.9800
C13 H13E 0.9800
C13 H13F 0.9800
C9A C10A 1.397(5)
C9A H9AA 0.9500
C10A H10B 0.9500
C3 H3A 0.9500
C3A H3AB 0.9500
C36 H36A 0.9800
C36 H36B 0.9800
C36 H36C 0.9800
C33 H33A 0.9800
C33 H33B 0.9800
C33 H33C 0.9800

loop_
_geom_torsion_atom_site_label_1
_geom_torsion_atom_site_label_2
_geom_torsion_atom_site_label_3
_geom_torsion_atom_site_label_4
_geom_torsion
N2A Al1 N2 C6 106.0(2)
C31 Al1 N2 C6 -72.7(2)
N1A Al1 N2 C6 -170.4(2)
N1 Al1 N2 C6 12.7(2)
N2A Al1 N2 C7 -84.0(3)
C31 Al1 N2 C7 97.3(3)
N1A Al1 N2 C7 -0.4(3)
N1 Al1 N2 C7 -177.3(3)
C35 Al2 N3 C6 158.0(3)
Cl1 Al2 N3 C6 36.0(3)
Cl2 Al2 N3 C6 -80.5(3)
C35 Al2 N3 C12 -9.2(3)
Cl1 Al2 N3 C12 -131.3(2)
Cl2 Al2 N3 C12 112.3(2)
N2A Al1 N1 C1 70.5(3)
N2 Al1 N1 C1 177.5(3)
C31 Al1 N1 C1 -60.6(3)
N1A Al1 N1 C1 150.8(8)
N2A Al1 N1 C5 -115.2(2)
N2 Al1 N1 C5 -8.2(2)
C31 Al1 N1 C5 113.8(2)
N1A Al1 N1 C5 -34.9(10)
N2A Al1 N1A C1A 179.4(3)
N2 Al1 N1A C1A 72.0(3)
C31 Al1 N1A C1A -50.3(3)
N1 Al1 N1A C1A 98.3(9)
N2A Al1 N1A C5A -5.2(2)
N2 Al1 N1A C5A -112.6(2)
C31 Al1 N1A C5A 125.1(2)
N1 Al1 N1A C5A -86.3(9)
N2 Al1 N2A C6A 95.2(2)
C31 Al1 N2A C6A -86.2(2)
N1A Al1 N2A C6A 3.2(2)
N1 Al1 N2A C6A 176.3(2)
N2 Al1 N2A C7A -78.8(3)
C31 Al1 N2A C7A 99.8(3)
N1A Al1 N2A C7A -170.9(3)
N1 Al1 N2A C7A 2.2(3)
C7 N2 C6 N3 -4.5(3)
Al1 N2 C6 N3 168.49(19)
C7 N2 C6 C5 171.7(2)
Al1 N2 C6 C5 -15.2(3)
C12 N3 C6 N2 3.5(3)
Al2 N3 C6 N2 -165.3(2)
C12 N3 C6 C5 -172.2(3)
Al2 N3 C6 C5 19.0(5)
C12A N3A C6A N2A 1.1(3)
C12A N3A C6A C5A -175.0(3)
C7A N2A C6A N3A -1.0(3)
Al1 N2A C6A N3A -177.2(2)
C7A N2A C6A C5A 175.5(3)
Al1 N2A C6A C5A -0.8(3)
C6 N2 C7 C8 -171.5(3)
Al1 N2 C7 C8 17.8(5)
C6 N2 C7 C12 3.6(3)
Al1 N2 C7 C12 -167.1(2)
N2 C7 C8 C9 178.1(3)
C12 C7 C8 C9 3.5(4)
C1A N1A C5A C4A 0.4(5)
Al1 N1A C5A C4A -175.6(2)
C1A N1A C5A C6A -178.1(3)
Al1 N1A C5A C6A 6.0(3)
N3A C6A C5A N1A 172.3(3)
N2A C6A C5A N1A -3.8(4)
N3A C6A C5A C4A -6.1(5)
N2A C6A C5A C4A 177.8(3)
C10 C11 C12 C7 0.8(4)
C10 C11 C12 N3 -176.2(3)
C8 C7 C12 C11 -3.6(4)
N2 C7 C12 C11 -179.3(3)
C8 C7 C12 N3 174.0(3)
N2 C7 C12 N3 -1.7(3)
C6 N3 C12 C11 176.4(3)
Al2 N3 C12 C11 -13.2(4)
C6 N3 C12 C7 -1.0(3)
Al2 N3 C12 C7 169.47(19)
C1 N1 C5 C4 -6.4(4)
Al1 N1 C5 C4 178.8(2)
C1 N1 C5 C6 177.6(3)
Al1 N1 C5 C6 2.8(3)
C3 C4 C5 N1 5.7(5)
C3 C4 C5 C6 -178.8(3)
N2 C6 C5 N1 7.6(4)
N3 C6 C5 N1 -176.8(3)
N2 C6 C5 C4 -168.3(3)
N3 C6 C5 C4 7.4(5)
C7 C8 C9 C10 -0.8(5)
C6A N2A C7A C8A -177.4(3)
Al1 N2A C7A C8A -3.0(6)
C6A N2A C7A C12A 0.3(3)
Al1 N2A C7A C12A 174.8(3)
C6A N3A C12A C11A 177.3(3)
C6A N3A C12A C7A -0.8(3)
C10A C11A C12A N3A -177.9(3)
C10A C11A C12A C7A 0.1(5)
N2A C7A C12A N3A 0.3(3)
C8A C7A C12A N3A 178.4(3)
N2A C7A C12A C11A -178.0(3)
C8A C7A C12A C11A 0.1(5)
C12 C11 C10 C9 1.9(5)
C8 C9 C10 C11 -2.0(5)
N2A Al1 C31 C33 -147.9(3)
N2 Al1 C31 C33 30.5(4)
N1A Al1 C31 C33 128.2(3)
N1 Al1 C31 C33 -48.2(3)
C5 N1 C1 C2 2.5(4)
Al1 N1 C1 C2 176.5(2)
C5 N1 C1 C13 -178.5(3)
Al1 N1 C1 C13 -4.5(4)
N2A C7A C8A C9A 177.4(3)
C12A C7A C8A C9A -0.1(4)
N1A C5A C4A C3A 1.0(5)
C6A C5A C4A C3A 179.3(3)
N3 Al2 C35 C36 -170.9(2)
Cl1 Al2 C35 C36 -53.1(3)
Cl2 Al2 C35 C36 70.0(3)
C5A N1A C1A C2A -1.1(5)
Al1 N1A C1A C2A 174.0(3)
C5A N1A C1A C13A 177.0(3)
Al1 N1A C1A C13A -7.9(5)
C3A C2A C1A N1A 0.5(5)
C3A C2A C1A C13A -177.7(3)
N1 C1 C2 C3 2.0(5)
C13 C1 C2 C3 -177.0(3)
C7A C8A C9A C10A 0.1(5)
C12A C11A C10A C9A -0.1(5)
C8A C9A C10A C11A 0.0(5)
C1 C2 C3 C4 -2.6(5)
C5 C4 C3 C2 -1.1(5)
C5A C4A C3A C2A -1.6(5)
C1A C2A C3A C4A 0.9(6)
